data_4503828
loop_
_publ_author_name
'Shattock, Tanise R.'
'Arora, Kapildev K.'
'Vishweshwar, Peddy'
'Zaworotko, Michael J.'

_publ_section_title
;
 Hierarchy of Supramolecular Synthons: Persistent Carboxylic
 Acid&#x00B7;&#x00B7;&#x00B7;Pyridine Hydrogen Bonds in Cocrystals That
 also Contain a Hydroxyl Moiety
;
_journal_issue 12
_journal_name_full 'Crystal Growth &amp; Design'
_journal_page_first 4533
_journal_paper_doi 10.1021/cg800565a
_journal_volume 8
_journal_year 2008
_chemical_formula_moiety 'C7 H5 O2, C5 H6 N1 O1'
_chemical_formula_sum 'C12 H11 N O3'
_chemical_formula_weight 217.22
_chemical_name_common '1:1 Complex of 3HPY + BA'
_chemical_name_systematic
; 
 1:1 Complex of 3-hydroxypyridine and Benzoic acid 
;
_space_group_IT_number 7
_symmetry_cell_setting monoclinic
_symmetry_space_group_name_Hall 'P -2yc'
_symmetry_space_group_name_H-M 'P 1 c 1'
_atom_sites_solution_hydrogens geom
_atom_sites_solution_primary direct
_atom_sites_solution_secondary difmap
_audit_creation_method SHELXL-97
_cell_angle_alpha 90.00
_cell_angle_beta 100.330(15)
_cell_angle_gamma 90.00
_cell_formula_units_Z 2
_cell_length_a 5.038(4)
_cell_length_b 10.012(8)
_cell_length_c 10.362(8)
_cell_measurement_temperature 100(2)
_cell_volume 514.2(7)
_computing_cell_refinement 'Bruker SMART'
_computing_data_collection 'Bruker SMART'
_computing_data_reduction 'Bruker SAINT'
_computing_molecular_graphics 'Bruker SHELXTL'
_computing_publication_material 'Bruker SHELXTL'
_computing_structure_refinement 'SHELXL-97 (Sheldrick, 1997)'
_computing_structure_solution 'SHELXS-97 (Sheldrick, 1990)'
_diffrn_ambient_temperature 100(2)
_diffrn_measured_fraction_theta_full 0.991
_diffrn_measured_fraction_theta_max 0.991
_diffrn_measurement_device_type 'CCD area detector'
_diffrn_measurement_method 'phi and omega scans'
_diffrn_radiation_monochromator graphite
_diffrn_radiation_source 'fine-focus sealed tube'
_diffrn_radiation_type MoK\a
_diffrn_radiation_wavelength 0.71073
_diffrn_reflns_av_R_equivalents 0.0468
_diffrn_reflns_av_sigmaI/netI 0.0762
_diffrn_reflns_limit_h_max 6
_diffrn_reflns_limit_h_min -5
_diffrn_reflns_limit_k_max 12
_diffrn_reflns_limit_k_min -12
_diffrn_reflns_limit_l_max 12
_diffrn_reflns_limit_l_min -9
_diffrn_reflns_number 2568
_diffrn_reflns_theta_full 25.57
_diffrn_reflns_theta_max 25.57
_diffrn_reflns_theta_min 2.03
_exptl_absorpt_coefficient_mu 0.102
_exptl_absorpt_correction_T_max 0.9849
_exptl_absorpt_correction_T_min 0.9652
_exptl_absorpt_correction_type multi-scan
_exptl_absorpt_process_details 'SADABS; Sheldrick, 1996'
_exptl_crystal_colour colorless
_exptl_crystal_density_diffrn 1.403
_exptl_crystal_density_method 'not measured'
_exptl_crystal_description blocks
_exptl_crystal_F_000 228
_exptl_crystal_preparation 'methanol + ethanol'
_exptl_crystal_size_max 0.35
_exptl_crystal_size_mid 0.25
_exptl_crystal_size_min 0.15
_refine_diff_density_max 0.285
_refine_diff_density_min -0.286
_refine_diff_density_rms 0.064
_refine_ls_abs_structure_details 'Flack H D (1983), Acta Cryst. A39, 876-881'
_refine_ls_abs_structure_Flack -10(10)
_refine_ls_extinction_method none
_refine_ls_goodness_of_fit_ref 1.088
_refine_ls_hydrogen_treatment constr
_refine_ls_matrix_type full
_refine_ls_number_parameters 145
_refine_ls_number_reflns 961
_refine_ls_number_restraints 2
_refine_ls_restrained_S_all 1.086
_refine_ls_R_factor_all 0.0769
_refine_ls_R_factor_gt 0.0597
_refine_ls_shift/su_max 0.008
_refine_ls_shift/su_mean 0.002
_refine_ls_structure_factor_coef Fsqd
_refine_ls_weighting_details 'calc w=1/[\s^2^(Fo^2^)+(0.0801P)^2^+0.0000P] where P=(Fo^2^+2Fc^2^)/3'
_refine_ls_weighting_scheme calc
_refine_ls_wR_factor_gt 0.1370
_refine_ls_wR_factor_ref 0.1483
_reflns_number_gt 777
_reflns_number_total 961
_reflns_threshold_expression >2sigma(I)
_cod_data_source_file cg800565a_si_014.cif
_cod_data_source_block datam
_cod_depositor_comments
;
The following automatic conversions were performed:

'_symmetry_cell_setting' value 'Monoclinic' changed to 'monoclinic'
according to /home/saulius/struct/CIF-dictionaries/cif_core.dic
dictionary named 'cif_core.dic' version 2.4.1 from 2010-06-29.

Automatic conversion script
Id: cif_fix_values 1715 2011-07-08 13:25:40Z adriana 
;
_cod_original_sg_symbol_H-M Pc
_cod_database_code 4503828

loop_
_symmetry_equiv_pos_as_xyz
'x, y, z'
'x, -y, z+1/2'

loop_
_atom_site_label
_atom_site_type_symbol
_atom_site_fract_x
_atom_site_fract_y
_atom_site_fract_z
_atom_site_U_iso_or_equiv
_atom_site_adp_type
_atom_site_occupancy
_atom_site_symmetry_multiplicity
_atom_site_calc_flag
_atom_site_refinement_flags
C2 C 0.2159(10) 0.4096(5) 0.6771(5) 0.0266(12) Uani 1 1 d .
H2 H 0.2398 0.4455 0.7633 0.032 Uiso 1 1 calc R
C3 C 0.3919(10) 0.3150(6) 0.6460(5) 0.0276(12) Uani 1 1 d .
C4 C 0.3517(10) 0.2642(5) 0.5207(5) 0.0295(12) Uani 1 1 d .
H4 H 0.4711 0.1989 0.4971 0.035 Uiso 1 1 calc R
C5 C 0.1359(11) 0.3092(5) 0.4296(5) 0.0293(12) Uani 1 1 d .
H5 H 0.1059 0.2747 0.3428 0.035 Uiso 1 1 calc R
C6 C -0.0340(10) 0.4032(5) 0.4644(5) 0.0280(12) Uani 1 1 d .
H6 H -0.1834 0.4343 0.4025 0.034 Uiso 1 1 calc R
C11 C 1.3717(10) -0.2113(5) 0.5901(5) 0.0256(12) Uani 1 1 d .
C12 C 1.4304(10) -0.1320(5) 0.7014(5) 0.0281(12) Uani 1 1 d .
H12 H 1.5870 -0.1509 0.7647 0.034 Uiso 1 1 calc R
C13 C 1.2680(11) -0.0270(6) 0.7226(6) 0.0343(13) Uani 1 1 d .
H13 H 1.3125 0.0266 0.7991 0.041 Uiso 1 1 calc R
C14 C 1.0362(11) -0.0005(6) 0.6299(6) 0.0386(15) Uani 1 1 d .
H14 H 0.9202 0.0710 0.6434 0.046 Uiso 1 1 calc R
C15 C 0.9775(11) -0.0777(6) 0.5200(6) 0.0353(13) Uani 1 1 d .
H15 H 0.8206 -0.0583 0.4571 0.042 Uiso 1 1 calc R
C16 C 1.1386(10) -0.1826(5) 0.4978(5) 0.0291(13) Uani 1 1 d .
H16 H 1.0929 -0.2354 0.4208 0.035 Uiso 1 1 calc R
C17 C 1.5472(9) -0.3249(5) 0.5685(5) 0.0255(12) Uani 1 1 d .
N1 N 0.0118(8) 0.4507(4) 0.5858(4) 0.0257(10) Uani 1 1 d .
H1N H -0.0977 0.5122 0.6070 0.031 Uiso 1 1 calc R
O3 O 0.6009(7) 0.2702(4) 0.7368(3) 0.0339(10) Uani 1 1 d .
H3 H 0.5882 0.3013 0.8107 0.051 Uiso 1 1 calc R
O171 O 1.5311(7) -0.3742(4) 0.4559(4) 0.0302(9) Uani 1 1 d .
O172 O 1.7062(7) -0.3692(4) 0.6668(3) 0.0307(9) Uani 1 1 d .

loop_
_atom_site_aniso_label
_atom_site_aniso_U_11
_atom_site_aniso_U_22
_atom_site_aniso_U_33
_atom_site_aniso_U_23
_atom_site_aniso_U_13
_atom_site_aniso_U_12
C2 0.023(3) 0.035(3) 0.020(3) 0.002(2) -0.001(2) -0.002(2)
C3 0.024(3) 0.036(3) 0.021(3) 0.004(2) 0.000(2) -0.003(2)
C4 0.027(3) 0.037(3) 0.022(3) -0.002(2) 0.001(2) 0.009(2)
C5 0.034(3) 0.038(3) 0.015(3) 0.002(2) 0.000(2) -0.004(2)
C6 0.028(3) 0.035(3) 0.020(3) 0.000(2) 0.001(2) -0.004(2)
C11 0.023(3) 0.031(3) 0.023(3) 0.010(2) 0.005(2) 0.000(2)
C12 0.024(3) 0.038(3) 0.021(3) 0.001(2) 0.001(2) -0.002(2)
C13 0.031(3) 0.038(3) 0.035(3) -0.006(3) 0.010(3) -0.004(3)
C14 0.030(3) 0.039(3) 0.048(3) 0.010(3) 0.011(3) 0.002(3)
C15 0.023(3) 0.046(3) 0.036(3) 0.004(3) 0.003(2) -0.001(3)
C16 0.021(3) 0.036(3) 0.027(3) -0.002(3) -0.002(2) -0.003(2)
C17 0.019(3) 0.037(3) 0.018(3) -0.001(2) -0.001(2) -0.003(2)
N1 0.020(2) 0.034(2) 0.020(2) 0.0005(19) -0.0041(18) 0.0042(18)
O3 0.024(2) 0.051(2) 0.020(2) 0.0002(17) -0.0116(16) 0.0099(18)
O171 0.027(2) 0.040(2) 0.0211(18) -0.0042(16) -0.0034(16) -0.0011(16)
O172 0.027(2) 0.041(2) 0.0210(19) -0.0013(17) -0.0046(16) 0.0058(17)

loop_
_atom_type_symbol
_atom_type_description
_atom_type_scat_dispersion_real
_atom_type_scat_dispersion_imag
_atom_type_scat_source
C C 0.0033 0.0000 'International Tables Vol C Tables 4.2.6.8 and 6.1.1.4'
H H 0.0000 0.0000 'International Tables Vol C Tables 4.2.6.8 and 6.1.1.4'
N N 0.0061 0.0000 'International Tables Vol C Tables 4.2.6.8 and 6.1.1.4'
O O 0.0106 0.0000 'International Tables Vol C Tables 4.2.6.8 and 6.1.1.4'

loop_
_geom_angle_atom_site_label_1
_geom_angle_atom_site_label_2
_geom_angle_atom_site_label_3
_geom_angle
N1 C2 C3 119.7(5)
N1 C2 H2 120.2
C3 C2 H2 120.2
O3 C3 C4 119.8(5)
O3 C3 C2 121.2(5)
C4 C3 C2 118.9(5)
C3 C4 C5 119.3(5)
C3 C4 H4 120.3
C5 C4 H4 120.3
C6 C5 C4 119.9(5)
C6 C5 H5 120.0
C4 C5 H5 120.0
N1 C6 C5 119.2(5)
N1 C6 H6 120.4
C5 C6 H6 120.4
C12 C11 C16 118.5(5)
C12 C11 C17 121.4(5)
C16 C11 C17 120.2(5)
C13 C12 C11 121.8(5)
C13 C12 H12 119.1
C11 C12 H12 119.1
C12 C13 C14 118.9(5)
C12 C13 H13 120.5
C14 C13 H13 120.5
C15 C14 C13 119.7(5)
C15 C14 H14 120.2
C13 C14 H14 120.2
C14 C15 C16 121.8(6)
C14 C15 H15 119.1
C16 C15 H15 119.1
C15 C16 C11 119.3(5)
C15 C16 H16 120.3
C11 C16 H16 120.3
O171 C17 O172 122.6(5)
O171 C17 C11 120.1(5)
O172 C17 C11 117.3(4)
C6 N1 C2 123.0(5)
C6 N1 H1N 118.5
C2 N1 H1N 118.5
C3 O3 H3 109.5

loop_
_geom_bond_atom_site_label_1
_geom_bond_atom_site_label_2
_geom_bond_distance
C2 N1 1.331(6)
C2 C3 1.375(8)
C2 H2 0.9500
C3 O3 1.356(6)
C3 C4 1.375(7)
C4 C5 1.381(7)
C4 H4 0.9500
C5 C6 1.363(7)
C5 H5 0.9500
C6 N1 1.326(6)
C6 H6 0.9500
C11 C12 1.388(7)
C11 C16 1.405(7)
C11 C17 1.482(7)
C12 C13 1.373(7)
C12 H12 0.9500
C13 C14 1.398(9)
C13 H13 0.9500
C14 C15 1.365(9)
C14 H14 0.9500
C15 C16 1.371(8)
C15 H15 0.9500
C16 H16 0.9500
C17 O171 1.256(6)
C17 O172 1.258(6)
N1 H1N 0.8800
O3 H3 0.8400

loop_
_geom_torsion_atom_site_label_1
_geom_torsion_atom_site_label_2
_geom_torsion_atom_site_label_3
_geom_torsion_atom_site_label_4
_geom_torsion
N1 C2 C3 O3 -179.5(5)
N1 C2 C3 C4 -0.3(8)
O3 C3 C4 C5 179.1(5)
C2 C3 C4 C5 -0.2(8)
C3 C4 C5 C6 0.2(8)
C4 C5 C6 N1 0.3(8)
C16 C11 C12 C13 -0.4(7)
C17 C11 C12 C13 -179.6(5)
C11 C12 C13 C14 0.6(8)
C12 C13 C14 C15 -0.8(8)
C13 C14 C15 C16 0.7(8)
C14 C15 C16 C11 -0.4(8)
C12 C11 C16 C15 0.2(7)
C17 C11 C16 C15 179.5(4)
C12 C11 C17 O171 -162.5(5)
C16 C11 C17 O171 18.3(7)
C12 C11 C17 O172 18.4(7)
C16 C11 C17 O172 -160.8(4)
C5 C6 N1 C2 -0.8(7)
C3 C2 N1 C6 0.9(8)
